data_1508914
loop_
_publ_author_name
'Shu, Wen-Ming'
'Yang, Yan'
'Zhang, Dong-Xue'
'Wu, Liu-Ming'
'Zhu, Yan-Ping'
'Yin, Guo-Dong'
'Wu, An-Xin'

_publ_section_title
;
 Highly Efficient Synthesis of 3a,6a-Dihydrofuro[2,3-b]furans via a Novel
 Bicyclization.
;
_journal_issue 3
_journal_name_full 'Organic letters'
_journal_page_first 456
_journal_page_last 459
_journal_paper_doi 10.1021/ol400016c
_journal_volume 15
_journal_year 2013
_chemical_formula_sum 'C22 H16 N2 O4'
_chemical_formula_weight 372.37
_chemical_name_systematic
; 
 ? 
;
_space_group_IT_number 14
_symmetry_cell_setting monoclinic
_symmetry_space_group_name_Hall '-P 2yn'
_symmetry_space_group_name_H-M 'P 1 21/n 1'
_atom_sites_solution_hydrogens geom
_atom_sites_solution_primary direct
_atom_sites_solution_secondary difmap
_audit_creation_method SHELXL-97
_cell_angle_alpha 90.00
_cell_angle_beta 91.258(2)
_cell_angle_gamma 90.00
_cell_formula_units_Z 4
_cell_length_a 10.8804(15)
_cell_length_b 5.4346(7)
_cell_length_c 31.653(4)
_cell_measurement_reflns_used 8463
_cell_measurement_temperature 296(2)
_cell_measurement_theta_max 30.19
_cell_measurement_theta_min 2.30
_cell_volume 1871.2(4)
_computing_cell_refinement 'Bruker SAINT'
_computing_data_collection 'Bruker APEX2'
_computing_data_reduction 'Bruker SAINT'
_computing_molecular_graphics 'Bruker SHELXTL'
_computing_publication_material 'Bruker SHELXTL'
_computing_structure_refinement 'SHELXL-97 (Sheldrick, 1997)'
_computing_structure_solution 'SHELXS-97 (Sheldrick, 1990)'
_diffrn_ambient_temperature 296(2)
_diffrn_measured_fraction_theta_full 0.994
_diffrn_measured_fraction_theta_max 0.994
_diffrn_measurement_device_type 'Bruker APEX-II CCD'
_diffrn_measurement_method '\f and \w scans'
_diffrn_radiation_monochromator graphite
_diffrn_radiation_source 'fine-focus sealed tube'
_diffrn_radiation_type MoK\a
_diffrn_radiation_wavelength 0.71073
_diffrn_reflns_av_R_equivalents 0.0299
_diffrn_reflns_av_sigmaI/netI 0.0247
_diffrn_reflns_limit_h_max 13
_diffrn_reflns_limit_h_min -13
_diffrn_reflns_limit_k_max 6
_diffrn_reflns_limit_k_min -6
_diffrn_reflns_limit_l_max 39
_diffrn_reflns_limit_l_min -39
_diffrn_reflns_number 17094
_diffrn_reflns_theta_full 26.00
_diffrn_reflns_theta_max 26.00
_diffrn_reflns_theta_min 1.97
_diffrn_standards_number 0
_exptl_absorpt_coefficient_mu 0.092
_exptl_absorpt_correction_T_max 0.9908
_exptl_absorpt_correction_T_min 0.9863
_exptl_absorpt_correction_type none
_exptl_crystal_density_meas 0
_exptl_crystal_density_method 'not measured'
_exptl_crystal_F_000 776
_exptl_crystal_size_max 0.15
_exptl_crystal_size_mid 0.12
_exptl_crystal_size_min 0.10
_refine_diff_density_max 0.201
_refine_diff_density_min -0.198
_refine_diff_density_rms 0.046
_refine_ls_extinction_method none
_refine_ls_goodness_of_fit_ref 1.121
_refine_ls_hydrogen_treatment mixed
_refine_ls_matrix_type full
_refine_ls_number_parameters 254
_refine_ls_number_reflns 3648
_refine_ls_number_restraints 0
_refine_ls_restrained_S_all 1.121
_refine_ls_R_factor_all 0.0662
_refine_ls_R_factor_gt 0.0607
_refine_ls_shift/su_max 0.000
_refine_ls_shift/su_mean 0.000
_refine_ls_structure_factor_coef Fsqd
_refine_ls_weighting_details 'calc w=1/[\s^2^(Fo^2^)+(0.0523P)^2^+1.8657P] where P=(Fo^2^+2Fc^2^)/3'
_refine_ls_weighting_scheme calc
_refine_ls_wR_factor_gt 0.1606
_refine_ls_wR_factor_ref 0.1642
_reflns_number_gt 3270
_reflns_number_total 3648
_reflns_threshold_expression >2sigma(I)
_cod_data_source_file ol400016c_si_004.cif
_cod_data_source_block e:\121212i\work\mo_121212i_0m
_cod_depositor_comments
;
The following automatic conversions were performed:

'_symmetry_cell_setting' value 'Monoclinic' changed to 'monoclinic'
according to /home/saulius/struct/CIF-dictionaries/cif_core.dic
dictionary named 'cif_core.dic' version 2.4.2 from 2011-04-26.

Automatic conversion script
Id: cif_fix_values 1891 2012-01-12 08:04:46Z andrius 
;
_cod_original_sg_symbol_H-M P2(1)/n
_cod_database_code 1508914

loop_
_symmetry_equiv_pos_as_xyz
'x, y, z'
'-x+1/2, y+1/2, -z+1/2'
'-x, -y, -z'
'x-1/2, -y-1/2, z-1/2'

loop_
_atom_site_label
_atom_site_type_symbol
_atom_site_fract_x
_atom_site_fract_y
_atom_site_fract_z
_atom_site_U_iso_or_equiv
_atom_site_adp_type
_atom_site_occupancy
_atom_site_symmetry_multiplicity
_atom_site_calc_flag
_atom_site_refinement_flags
C1 C 1.1201(2) 0.0344(4) 0.14519(7) 0.0376(5) Uani 1 1 d .
C2 C 1.0511(2) -0.0195(5) 0.18060(8) 0.0446(6) Uani 1 1 d .
H2 H 0.9871 -0.1324 0.1786 0.054 Uiso 1 1 calc R
C3 C 1.0778(3) 0.0942(6) 0.21840(8) 0.0536(7) Uani 1 1 d .
H3 H 1.0317 0.0570 0.2420 0.064 Uiso 1 1 calc R
C4 C 1.1718(3) 0.2625(6) 0.22189(9) 0.0568(7) Uani 1 1 d .
H4 H 1.1879 0.3416 0.2475 0.068 Uiso 1 1 calc R
C5 C 1.2422(3) 0.3135(6) 0.18733(10) 0.0623(8) Uani 1 1 d .
H5 H 1.3065 0.4258 0.1896 0.075 Uiso 1 1 calc R
C6 C 1.2172(2) 0.1981(5) 0.14938(9) 0.0507(6) Uani 1 1 d .
H6 H 1.2661 0.2304 0.1263 0.061 Uiso 1 1 calc R
C7 C 1.0926(2) -0.0827(4) 0.10431(7) 0.0364(5) Uani 1 1 d .
C8 C 1.1696(2) -0.2299(5) 0.08298(8) 0.0420(6) Uani 1 1 d .
C9 C 1.1047(2) -0.3331(5) 0.04522(8) 0.0455(6) Uani 1 1 d .
C10 C 0.9783(2) -0.0623(5) 0.07834(7) 0.0378(5) Uani 1 1 d .
C11 C 1.2926(2) -0.2914(5) 0.09502(9) 0.0488(6) Uani 1 1 d .
C12 C 0.8812(2) 0.0876(5) 0.08423(7) 0.0383(5) Uani 1 1 d .
C13 C 0.7802(2) 0.1044(5) 0.05214(8) 0.0442(6) Uani 1 1 d .
C14 C 0.5987(3) 0.3315(6) 0.03480(9) 0.0557(7) Uani 1 1 d .
H14A H 0.6158 0.2898 0.0057 0.067 Uiso 1 1 calc R
H14B H 0.5743 0.5030 0.0357 0.067 Uiso 1 1 calc R
C15 C 0.4971(3) 0.1743(7) 0.05018(11) 0.0666(8) Uani 1 1 d .
H15A H 0.5187 0.0042 0.0470 0.100 Uiso 1 1 calc R
H15B H 0.4234 0.2083 0.0340 0.100 Uiso 1 1 calc R
H15C H 0.4836 0.2091 0.0795 0.100 Uiso 1 1 calc R
C16 C 0.8698(2) 0.2585(4) 0.12156(7) 0.0382(5) Uani 1 1 d .
C17 C 0.7746(2) 0.1993(4) 0.15312(7) 0.0391(5) Uani 1 1 d .
C18 C 0.6974(3) -0.0030(5) 0.14883(9) 0.0531(7) Uani 1 1 d .
H18 H 0.7060 -0.1097 0.1261 0.064 Uiso 1 1 calc R
C19 C 0.6075(3) -0.0463(7) 0.17840(10) 0.0658(9) Uani 1 1 d .
H19 H 0.5550 -0.1804 0.1752 0.079 Uiso 1 1 calc R
C20 C 0.5960(3) 0.1092(7) 0.21250(10) 0.0648(8) Uani 1 1 d .
H20 H 0.5345 0.0825 0.2319 0.078 Uiso 1 1 calc R
C21 C 0.6754(3) 0.3035(7) 0.21771(10) 0.0650(8) Uani 1 1 d .
H21 H 0.6698 0.4040 0.2414 0.078 Uiso 1 1 calc R
C22 C 0.7634(2) 0.3509(6) 0.18812(9) 0.0513(7) Uani 1 1 d .
H22 H 0.8156 0.4852 0.1916 0.062 Uiso 1 1 calc R
N1 N 1.3922(2) -0.3373(5) 0.10460(10) 0.0713(8) Uani 1 1 d .
N2 N 0.99351(19) -0.2183(4) 0.04414(6) 0.0445(5) Uani 1 1 d .
H2A H 0.9388 -0.2401 0.0245 0.053 Uiso 1 1 calc R
O1 O 1.14242(19) -0.4884(4) 0.02097(7) 0.0652(6) Uani 1 1 d .
O3 O 0.76474(19) -0.0337(4) 0.02280(6) 0.0625(6) Uani 1 1 d .
O4 O 0.70854(17) 0.2955(4) 0.06088(6) 0.0496(5) Uani 1 1 d .
O5 O 0.93397(17) 0.4410(3) 0.12482(6) 0.0505(5) Uani 1 1 d .

loop_
_atom_site_aniso_label
_atom_site_aniso_U_11
_atom_site_aniso_U_22
_atom_site_aniso_U_33
_atom_site_aniso_U_23
_atom_site_aniso_U_13
_atom_site_aniso_U_12
C1 0.0384(12) 0.0360(12) 0.0383(12) 0.0012(10) -0.0025(9) -0.0010(10)
C2 0.0397(12) 0.0495(15) 0.0445(13) 0.0012(11) -0.0028(10) -0.0085(11)
C3 0.0548(16) 0.0675(19) 0.0386(13) 0.0026(13) 0.0005(11) -0.0009(14)
C4 0.0608(17) 0.0632(19) 0.0458(15) -0.0112(13) -0.0109(12) -0.0022(15)
C5 0.0603(17) 0.0636(19) 0.0626(18) -0.0130(15) -0.0049(14) -0.0209(15)
C6 0.0499(14) 0.0513(16) 0.0512(14) -0.0037(13) 0.0047(11) -0.0127(13)
C7 0.0376(12) 0.0330(12) 0.0387(12) 0.0018(9) 0.0022(9) -0.0062(10)
C8 0.0397(12) 0.0384(13) 0.0480(13) -0.0021(11) 0.0042(10) -0.0023(10)
C9 0.0468(14) 0.0461(15) 0.0439(13) -0.0062(12) 0.0067(10) -0.0013(12)
C10 0.0413(12) 0.0377(13) 0.0346(11) -0.0004(10) 0.0011(9) -0.0028(10)
C11 0.0441(14) 0.0413(14) 0.0610(16) -0.0037(12) 0.0033(12) -0.0011(12)
C12 0.0425(12) 0.0382(13) 0.0342(11) 0.0015(10) -0.0002(9) -0.0022(10)
C13 0.0465(13) 0.0450(14) 0.0409(13) -0.0012(11) -0.0030(10) 0.0030(12)
C14 0.0556(16) 0.0543(17) 0.0566(16) 0.0046(13) -0.0128(13) 0.0126(14)
C15 0.0538(17) 0.077(2) 0.0693(19) -0.0024(17) -0.0004(14) 0.0074(16)
C16 0.0408(12) 0.0323(12) 0.0411(12) 0.0014(10) -0.0038(10) 0.0022(10)
C17 0.0419(12) 0.0356(12) 0.0395(12) 0.0014(10) -0.0023(9) 0.0035(10)
C18 0.0645(17) 0.0466(15) 0.0484(15) -0.0021(12) 0.0038(12) -0.0104(13)
C19 0.0644(19) 0.069(2) 0.0645(19) 0.0108(16) 0.0011(14) -0.0229(16)
C20 0.0546(17) 0.080(2) 0.0603(18) 0.0076(17) 0.0154(14) -0.0013(16)
C21 0.0649(19) 0.073(2) 0.0575(17) -0.0128(16) 0.0181(14) 0.0036(17)
C22 0.0499(15) 0.0495(16) 0.0547(15) -0.0096(13) 0.0056(12) -0.0012(12)
N1 0.0453(14) 0.0621(17) 0.106(2) -0.0053(16) -0.0031(14) 0.0042(13)
N2 0.0473(11) 0.0504(13) 0.0358(10) -0.0088(9) -0.0013(8) 0.0028(10)
O1 0.0567(12) 0.0720(14) 0.0671(13) -0.0315(11) 0.0056(10) 0.0064(11)
O3 0.0644(12) 0.0674(14) 0.0548(11) -0.0180(10) -0.0180(9) 0.0137(11)
O4 0.0532(10) 0.0496(11) 0.0456(10) -0.0008(8) -0.0070(8) 0.0122(9)
O5 0.0561(11) 0.0385(10) 0.0569(11) -0.0038(8) 0.0031(8) -0.0100(9)

loop_
_atom_type_symbol
_atom_type_description
_atom_type_scat_dispersion_real
_atom_type_scat_dispersion_imag
_atom_type_scat_source
C C 0.0033 0.0016 'International Tables Vol C Tables 4.2.6.8 and 6.1.1.4'
H H 0.0000 0.0000 'International Tables Vol C Tables 4.2.6.8 and 6.1.1.4'
N N 0.0061 0.0033 'International Tables Vol C Tables 4.2.6.8 and 6.1.1.4'
O O 0.0106 0.0060 'International Tables Vol C Tables 4.2.6.8 and 6.1.1.4'

loop_
_geom_angle_atom_site_label_1
_geom_angle_atom_site_label_2
_geom_angle_atom_site_label_3
_geom_angle
C6 C1 C2 118.7(2)
C6 C1 C7 120.2(2)
C2 C1 C7 121.0(2)
C3 C2 C1 120.0(2)
C3 C2 H2 120.0
C1 C2 H2 120.0
C2 C3 C4 120.8(3)
C2 C3 H3 119.6
C4 C3 H3 119.6
C3 C4 C5 119.7(3)
C3 C4 H4 120.1
C5 C4 H4 120.1
C4 C5 C6 119.9(3)
C4 C5 H5 120.1
C6 C5 H5 120.1
C5 C6 C1 120.8(3)
C5 C6 H6 119.6
C1 C6 H6 119.6
C8 C7 C1 125.5(2)
C8 C7 C10 106.9(2)
C1 C7 C10 127.6(2)
C7 C8 C11 126.5(2)
C7 C8 C9 109.7(2)
C11 C8 C9 123.7(2)
O1 C9 N2 127.8(2)
O1 C9 C8 127.5(3)
N2 C9 C8 104.7(2)
C12 C10 N2 125.7(2)
C12 C10 C7 128.3(2)
N2 C10 C7 105.9(2)
N1 C11 C8 179.0(3)
C10 C12 C13 120.9(2)
C10 C12 C16 123.9(2)
C13 C12 C16 115.2(2)
O3 C13 O4 125.0(2)
O3 C13 C12 125.4(2)
O4 C13 C12 109.5(2)
O4 C14 C15 110.2(2)
O4 C14 H14A 109.6
C15 C14 H14A 109.6
O4 C14 H14B 109.6
C15 C14 H14B 109.6
H14A C14 H14B 108.1
C14 C15 H15A 109.5
C14 C15 H15B 109.5
H15A C15 H15B 109.5
C14 C15 H15C 109.5
H15A C15 H15C 109.5
H15B C15 H15C 109.5
O5 C16 C17 121.7(2)
O5 C16 C12 120.7(2)
C17 C16 C12 117.5(2)
C18 C17 C22 119.0(2)
C18 C17 C16 122.2(2)
C22 C17 C16 118.8(2)
C17 C18 C19 120.1(3)
C17 C18 H18 119.9
C19 C18 H18 119.9
C20 C19 C18 120.1(3)
C20 C19 H19 120.0
C18 C19 H19 120.0
C21 C20 C19 119.9(3)
C21 C20 H20 120.1
C19 C20 H20 120.1
C20 C21 C22 120.5(3)
C20 C21 H21 119.8
C22 C21 H21 119.8
C21 C22 C17 120.4(3)
C21 C22 H22 119.8
C17 C22 H22 119.8
C9 N2 C10 112.4(2)
C9 N2 H2A 123.8
C10 N2 H2A 123.8
C13 O4 C14 117.8(2)

loop_
_geom_bond_atom_site_label_1
_geom_bond_atom_site_label_2
_geom_bond_distance
C1 C6 1.385(3)
C1 C2 1.394(3)
C1 C7 1.467(3)
C2 C3 1.372(4)
C2 H2 0.9300
C3 C4 1.375(4)
C3 H3 0.9300
C4 C5 1.377(4)
C4 H4 0.9300
C5 C6 1.377(4)
C5 H5 0.9300
C6 H6 0.9300
C7 C8 1.350(3)
C7 C10 1.480(3)
C8 C11 1.422(4)
C8 C9 1.485(4)
C9 O1 1.218(3)
C9 N2 1.361(3)
C10 C12 1.350(3)
C10 N2 1.388(3)
C11 N1 1.147(4)
C12 C13 1.483(3)
C12 C16 1.510(3)
C13 O3 1.203(3)
C13 O4 1.332(3)
C14 O4 1.451(3)
C14 C15 1.487(4)
C14 H14A 0.9700
C14 H14B 0.9700
C15 H15A 0.9600
C15 H15B 0.9600
C15 H15C 0.9600
C16 O5 1.216(3)
C16 C17 1.490(3)
C17 C18 1.388(4)
C17 C22 1.388(4)
C18 C19 1.389(4)
C18 H18 0.9300
C19 C20 1.379(5)
C19 H19 0.9300
C20 C21 1.372(5)
C20 H20 0.9300
C21 C22 1.378(4)
C21 H21 0.9300
C22 H22 0.9300
N2 H2A 0.8600

loop_
_geom_hbond_atom_site_label_D
_geom_hbond_atom_site_label_H
_geom_hbond_atom_site_label_A
_geom_hbond_distance_DH
_geom_hbond_distance_HA
_geom_hbond_distance_DA
_geom_hbond_angle_DHA
_geom_hbond_site_symmetry_A
N2 H2A O1 0.86 2.23 2.974(3) 144.7 3_745
N2 H2A O3 0.86 2.20 2.754(3) 122.0 .

loop_
_geom_torsion_atom_site_label_1
_geom_torsion_atom_site_label_2
_geom_torsion_atom_site_label_3
_geom_torsion_atom_site_label_4
_geom_torsion
C6 C1 C2 C3 1.8(4)
C7 C1 C2 C3 -179.4(2)
C1 C2 C3 C4 0.3(4)
C2 C3 C4 C5 -1.6(5)
C3 C4 C5 C6 0.8(5)
C4 C5 C6 C1 1.4(5)
C2 C1 C6 C5 -2.7(4)
C7 C1 C6 C5 178.5(3)
C6 C1 C7 C8 60.6(4)
C2 C1 C7 C8 -118.2(3)
C6 C1 C7 C10 -118.6(3)
C2 C1 C7 C10 62.6(3)
C1 C7 C8 C11 -2.7(4)
C10 C7 C8 C11 176.7(2)
C1 C7 C8 C9 174.3(2)
C10 C7 C8 C9 -6.4(3)
C7 C8 C9 O1 -173.2(3)
C11 C8 C9 O1 3.8(4)
C7 C8 C9 N2 6.0(3)
C11 C8 C9 N2 -177.0(2)
C8 C7 C10 C12 -171.4(2)
C1 C7 C10 C12 7.9(4)
C8 C7 C10 N2 4.5(3)
C1 C7 C10 N2 -176.2(2)
C7 C8 C11 N1 -70(18)
C9 C8 C11 N1 114(18)
N2 C10 C12 C13 -2.3(4)
C7 C10 C12 C13 172.8(2)
N2 C10 C12 C16 -178.7(2)
C7 C10 C12 C16 -3.6(4)
C10 C12 C13 O3 12.3(4)
C16 C12 C13 O3 -171.0(3)
C10 C12 C13 O4 -168.0(2)
C16 C12 C13 O4 8.6(3)
C10 C12 C16 O5 71.2(3)
C13 C12 C16 O5 -105.4(3)
C10 C12 C16 C17 -110.8(3)
C13 C12 C16 C17 72.6(3)
O5 C16 C17 C18 177.3(2)
C12 C16 C17 C18 -0.6(3)
O5 C16 C17 C22 -3.1(4)
C12 C16 C17 C22 178.9(2)
C22 C17 C18 C19 2.5(4)
C16 C17 C18 C19 -178.0(3)
C17 C18 C19 C20 -1.1(5)
C18 C19 C20 C21 -1.5(5)
C19 C20 C21 C22 2.8(5)
C20 C21 C22 C17 -1.4(5)
C18 C17 C22 C21 -1.2(4)
C16 C17 C22 C21 179.2(3)
O1 C9 N2 C10 176.2(3)
C8 C9 N2 C10 -3.0(3)
C12 C10 N2 C9 175.3(2)
C7 C10 N2 C9 -0.7(3)
O3 C13 O4 C14 4.3(4)
C12 C13 O4 C14 -175.4(2)
C15 C14 O4 C13 83.2(3)

loop_
_cod_related_entry_id
_cod_related_entry_code
_cod_related_entry_database
1 30652113 ChemSpider
